data_4063862
loop_
_publ_author_name
'Kong, Yong'
'Wen, Lifang'
'Song, Haibin'
'Xu, Shansheng'
'Yang, Min'
'Liu, Binyuan'
'Wang, Baiquan'

_publ_section_title
;
 Synthesis, Structures, and Norbornene Polymerization Behavior of
 Aryloxide-N-Heterocyclic Carbene Ligated Palladacycles
;
_journal_issue 1
_journal_name_full Organometallics
_journal_page_first 153
_journal_paper_doi 10.1021/om100994s
_journal_volume 30
_journal_year 2011
_chemical_formula_sum 'C35 H45 N3 O Pd'
_chemical_formula_weight 630.14
_chemical_name_systematic
; 
 ? 
;
_space_group_IT_number 14
_symmetry_cell_setting monoclinic
_symmetry_space_group_name_Hall '-P 2ybc'
_symmetry_space_group_name_H-M 'P 1 21/c 1'
_atom_sites_solution_hydrogens geom
_atom_sites_solution_primary direct
_atom_sites_solution_secondary difmap
_audit_creation_method SHELXL-97
_cell_angle_alpha 90.00
_cell_angle_beta 110.10(3)
_cell_angle_gamma 90.00
_cell_formula_units_Z 4
_cell_length_a 14.454(3)
_cell_length_b 21.368(4)
_cell_length_c 11.006(2)
_cell_measurement_reflns_used 8741
_cell_measurement_temperature 113(2)
_cell_measurement_theta_max 27.876
_cell_measurement_theta_min 2.189
_cell_volume 3192.2(12)
_computing_cell_refinement crystalclear
_computing_data_collection 'crystalclear(Rigaku/MSC Inc., 2005)'
_computing_data_reduction crystalclear
_computing_molecular_graphics 'Bruker SHELXTL'
_computing_publication_material 'Bruker SHELXTL'
_computing_structure_refinement 'SHELXL-97 (Sheldrick, 1997)'
_computing_structure_solution 'SHELXS-97 (Sheldrick, 1990)'
_diffrn_ambient_temperature 113(2)
_diffrn_detector_area_resol_mean 7.31
_diffrn_measured_fraction_theta_full 0.999
_diffrn_measured_fraction_theta_max 0.999
_diffrn_measurement_device_type 'rigaku saturn CCD area detector'
_diffrn_measurement_method '\w and \f scans'
_diffrn_radiation_monochromator confocal
_diffrn_radiation_source 'rotating anode'
_diffrn_radiation_type MoK\a
_diffrn_radiation_wavelength 0.71073
_diffrn_reflns_av_R_equivalents 0.0420
_diffrn_reflns_av_sigmaI/netI 0.0438
_diffrn_reflns_limit_h_max 17
_diffrn_reflns_limit_h_min -17
_diffrn_reflns_limit_k_max 17
_diffrn_reflns_limit_k_min -25
_diffrn_reflns_limit_l_max 13
_diffrn_reflns_limit_l_min -12
_diffrn_reflns_number 21647
_diffrn_reflns_theta_full 25.02
_diffrn_reflns_theta_max 25.02
_diffrn_reflns_theta_min 1.91
_diffrn_standards_decay_% 0
_diffrn_standards_interval_count 0
_diffrn_standards_interval_time 0
_diffrn_standards_number 0
_exptl_absorpt_coefficient_mu 0.612
_exptl_absorpt_correction_T_max 0.9302
_exptl_absorpt_correction_T_min 0.8874
_exptl_absorpt_correction_type multi-scan
_exptl_absorpt_process_details crystalclear
_exptl_crystal_density_diffrn 1.311
_exptl_crystal_density_method 'not measured'
_exptl_crystal_F_000 1320
_exptl_crystal_size_max 0.20
_exptl_crystal_size_mid 0.18
_exptl_crystal_size_min 0.12
_refine_diff_density_max 0.491
_refine_diff_density_min -0.515
_refine_diff_density_rms 0.069
_refine_ls_extinction_method none
_refine_ls_goodness_of_fit_ref 0.992
_refine_ls_hydrogen_treatment constr
_refine_ls_matrix_type full
_refine_ls_number_parameters 372
_refine_ls_number_reflns 5627
_refine_ls_number_restraints 0
_refine_ls_restrained_S_all 0.992
_refine_ls_R_factor_all 0.0401
_refine_ls_R_factor_gt 0.0347
_refine_ls_shift/su_max 0.001
_refine_ls_shift/su_mean 0.000
_refine_ls_structure_factor_coef Fsqd
_refine_ls_weighting_details 'calc w=1/[\s^2^(Fo^2^)+(0.0371P)^2^+3.3113P] where P=(Fo^2^+2Fc^2^)/3'
_refine_ls_weighting_scheme calc
_refine_ls_wR_factor_gt 0.0790
_refine_ls_wR_factor_ref 0.0823
_reflns_number_gt 5081
_reflns_number_total 5627
_reflns_threshold_expression >2sigma(I)
_cod_data_source_file om100994s_si_001.cif
_cod_data_source_block r90703d1
_cod_depositor_comments
;
The following automatic conversions were performed:

'_symmetry_cell_setting' value 'Monoclinic' changed to 'monoclinic'
according to /home/saulius/struct/CIF-dictionaries/cif_core.dic
dictionary named 'cif_core.dic' version 2.4.1 from 2010-06-29.

Automatic conversion script
Id: cif_fix_values 1715 2011-07-08 13:25:40Z adriana 
;
_cod_original_cell_volume 3192.2(11)
_cod_original_sg_symbol_H-M P2(1)/c
_cod_database_code 4063862

loop_
_symmetry_equiv_pos_as_xyz
'x, y, z'
'-x, y+1/2, -z+1/2'
'-x, -y, -z'
'x, -y-1/2, z-1/2'

loop_
_atom_site_label
_atom_site_type_symbol
_atom_site_fract_x
_atom_site_fract_y
_atom_site_fract_z
_atom_site_U_iso_or_equiv
_atom_site_adp_type
_atom_site_occupancy
_atom_site_symmetry_multiplicity
_atom_site_calc_flag
_atom_site_refinement_flags
Pd1 Pd 0.694684(14) 0.881734(9) 0.785935(19) 0.01507(8) Uani 1 1 d .
O1 O 0.84519(13) 0.88901(8) 0.82040(18) 0.0183(4) Uani 1 1 d .
N1 N 0.80453(16) 0.76431(10) 0.8763(2) 0.0162(5) Uani 1 1 d .
N2 N 0.67951(16) 0.76627(10) 0.9406(2) 0.0183(5) Uani 1 1 d .
N3 N 0.67121(17) 0.97914(10) 0.7449(2) 0.0213(5) Uani 1 1 d .
C1 C 0.89667(19) 0.84246(12) 0.7971(2) 0.0164(6) Uani 1 1 d .
C2 C 0.97634(19) 0.85362(12) 0.7516(2) 0.0172(6) Uani 1 1 d .
C3 C 1.02816(19) 0.80211(12) 0.7286(2) 0.0178(6) Uani 1 1 d .
H3 H 1.0807 0.8099 0.7003 0.021 Uiso 1 1 calc R
C4 C 1.00590(19) 0.74012(12) 0.7455(3) 0.0177(6) Uani 1 1 d .
C5 C 0.9296(2) 0.72996(12) 0.7918(2) 0.0172(6) Uani 1 1 d .
H5 H 0.9130 0.6891 0.8051 0.021 Uiso 1 1 calc R
C6 C 0.87701(19) 0.77920(12) 0.8191(2) 0.0157(5) Uani 1 1 d .
C7 C 1.0058(2) 0.92043(12) 0.7315(3) 0.0209(6) Uani 1 1 d .
C8 C 1.0936(2) 0.92319(14) 0.6839(3) 0.0314(7) Uani 1 1 d .
H8A H 1.1501 0.9046 0.7474 0.047 Uiso 1 1 calc R
H8B H 1.1077 0.9660 0.6707 0.047 Uiso 1 1 calc R
H8C H 1.0780 0.9007 0.6039 0.047 Uiso 1 1 calc R
C9 C 1.0353(2) 0.95545(13) 0.8604(3) 0.0255(7) Uani 1 1 d .
H9A H 0.9801 0.9572 0.8899 0.038 Uiso 1 1 calc R
H9B H 1.0556 0.9972 0.8490 0.038 Uiso 1 1 calc R
H9C H 1.0888 0.9339 0.9233 0.038 Uiso 1 1 calc R
C10 C 0.9190(2) 0.95314(13) 0.6281(3) 0.0278(7) Uani 1 1 d .
H10A H 0.9084 0.9342 0.5453 0.042 Uiso 1 1 calc R
H10B H 0.9339 0.9967 0.6245 0.042 Uiso 1 1 calc R
H10C H 0.8605 0.9488 0.6502 0.042 Uiso 1 1 calc R
C11 C 1.0669(2) 0.68540(13) 0.7220(3) 0.0214(6) Uani 1 1 d .
C12 C 1.1210(2) 0.70312(14) 0.6295(3) 0.0331(8) Uani 1 1 d .
H12A H 1.1683 0.7353 0.6680 0.050 Uiso 1 1 calc R
H12B H 1.0744 0.7181 0.5497 0.050 Uiso 1 1 calc R
H12C H 1.1543 0.6670 0.6128 0.050 Uiso 1 1 calc R
C13 C 1.1425(2) 0.66649(16) 0.8522(3) 0.0398(9) Uani 1 1 d .
H13A H 1.1834 0.6336 0.8393 0.060 Uiso 1 1 calc R
H13B H 1.1089 0.6521 0.9085 0.060 Uiso 1 1 calc R
H13C H 1.1827 0.7020 0.8905 0.060 Uiso 1 1 calc R
C14 C 1.0007(2) 0.62954(14) 0.6626(3) 0.0341(8) Uani 1 1 d .
H14A H 1.0394 0.5968 0.6444 0.051 Uiso 1 1 calc R
H14B H 0.9503 0.6423 0.5838 0.051 Uiso 1 1 calc R
H14C H 0.9706 0.6145 0.7224 0.051 Uiso 1 1 calc R
C15 C 0.72067(19) 0.79736(12) 0.8629(2) 0.0165(6) Uani 1 1 d .
C16 C 0.7366(2) 0.71564(12) 1.0005(3) 0.0212(6) Uani 1 1 d .
H16 H 0.7234 0.6878 1.0574 0.025 Uiso 1 1 calc R
C17 C 0.8144(2) 0.71435(12) 0.9612(3) 0.0200(6) Uani 1 1 d .
H17 H 0.8657 0.6855 0.9860 0.024 Uiso 1 1 calc R
C18 C 0.5910(2) 0.78492(13) 0.9631(3) 0.0193(6) Uani 1 1 d .
C19 C 0.5912(2) 0.83982(13) 1.0313(3) 0.0236(6) Uani 1 1 d .
C20 C 0.5018(2) 0.85979(15) 1.0374(3) 0.0305(7) Uani 1 1 d .
H20 H 0.4996 0.8974 1.0790 0.037 Uiso 1 1 calc R
C21 C 0.4152(2) 0.82587(15) 0.9838(3) 0.0312(7) Uani 1 1 d .
C22 C 0.4203(2) 0.76945(15) 0.9258(3) 0.0290(7) Uani 1 1 d .
H22 H 0.3634 0.7454 0.8931 0.035 Uiso 1 1 calc R
C23 C 0.5074(2) 0.74720(13) 0.9144(3) 0.0239(6) Uani 1 1 d .
C24 C 0.5094(2) 0.68539(14) 0.8500(3) 0.0344(8) Uani 1 1 d .
H24A H 0.5473 0.6894 0.7939 0.052 Uiso 1 1 calc R
H24B H 0.4433 0.6731 0.8003 0.052 Uiso 1 1 calc R
H24C H 0.5388 0.6543 0.9147 0.052 Uiso 1 1 calc R
C25 C 0.6846(2) 0.87617(14) 1.0979(3) 0.0310(7) Uani 1 1 d .
H25A H 0.7042 0.8980 1.0344 0.047 Uiso 1 1 calc R
H25B H 0.7360 0.8478 1.1450 0.047 Uiso 1 1 calc R
H25C H 0.6732 0.9058 1.1567 0.047 Uiso 1 1 calc R
C26 C 0.3186(3) 0.8505(2) 0.9883(4) 0.0508(10) Uani 1 1 d .
H26A H 0.3095 0.8929 0.9576 0.076 Uiso 1 1 calc R
H26B H 0.3192 0.8492 1.0758 0.076 Uiso 1 1 calc R
H26C H 0.2656 0.8251 0.9344 0.076 Uiso 1 1 calc R
C27 C 0.5486(2) 0.88336(12) 0.7324(3) 0.0187(6) Uani 1 1 d .
C28 C 0.4809(2) 0.83573(14) 0.6785(3) 0.0230(6) Uani 1 1 d .
H28 H 0.5036 0.7958 0.6702 0.028 Uiso 1 1 calc R
C29 C 0.3797(2) 0.84701(16) 0.6368(3) 0.0302(7) Uani 1 1 d .
H29 H 0.3360 0.8145 0.6012 0.036 Uiso 1 1 calc R
C30 C 0.3437(2) 0.90570(16) 0.6476(3) 0.0332(8) Uani 1 1 d .
H30 H 0.2762 0.9127 0.6215 0.040 Uiso 1 1 calc R
C31 C 0.4097(2) 0.95440(15) 0.6980(3) 0.0287(7) Uani 1 1 d .
H31 H 0.3863 0.9943 0.7048 0.034 Uiso 1 1 calc R
C32 C 0.5103(2) 0.94339(13) 0.7380(3) 0.0224(6) Uani 1 1 d .
C33 C 0.5856(2) 0.99405(13) 0.7875(3) 0.0260(7) Uani 1 1 d .
H33A H 0.6071 0.9960 0.8812 0.031 Uiso 1 1 calc R
H33B H 0.5576 1.0343 0.7531 0.031 Uiso 1 1 calc R
C34 C 0.6447(2) 0.99414(14) 0.6064(3) 0.0298(7) Uani 1 1 d .
H34A H 0.6320 1.0382 0.5936 0.045 Uiso 1 1 calc R
H34B H 0.5868 0.9711 0.5576 0.045 Uiso 1 1 calc R
H34C H 0.6982 0.9829 0.5777 0.045 Uiso 1 1 calc R
C35 C 0.7576(2) 1.01728(13) 0.8205(3) 0.0299(7) Uani 1 1 d .
H35A H 0.8128 1.0069 0.7948 0.045 Uiso 1 1 calc R
H35B H 0.7736 1.0087 0.9110 0.045 Uiso 1 1 calc R
H35C H 0.7422 1.0609 0.8045 0.045 Uiso 1 1 calc R

loop_
_atom_site_aniso_label
_atom_site_aniso_U_11
_atom_site_aniso_U_22
_atom_site_aniso_U_33
_atom_site_aniso_U_23
_atom_site_aniso_U_13
_atom_site_aniso_U_12
Pd1 0.01249(12) 0.01668(13) 0.01666(13) 0.00044(8) 0.00579(9) 0.00138(8)
O1 0.0125(10) 0.0174(10) 0.0261(11) -0.0023(8) 0.0080(8) 0.0009(7)
N1 0.0157(12) 0.0163(11) 0.0166(11) 0.0013(9) 0.0057(10) -0.0005(9)
N2 0.0167(12) 0.0224(12) 0.0172(12) 0.0014(9) 0.0076(10) 0.0010(9)
N3 0.0172(13) 0.0216(13) 0.0272(13) 0.0008(10) 0.0102(10) 0.0038(9)
C1 0.0160(14) 0.0186(14) 0.0136(13) -0.0019(10) 0.0038(11) 0.0014(11)
C2 0.0155(14) 0.0187(14) 0.0165(13) -0.0001(11) 0.0043(11) -0.0006(10)
C3 0.0128(14) 0.0219(14) 0.0193(14) 0.0000(11) 0.0065(11) -0.0010(10)
C4 0.0131(14) 0.0203(14) 0.0183(14) -0.0020(11) 0.0035(11) 0.0030(11)
C5 0.0172(14) 0.0152(14) 0.0180(14) 0.0000(10) 0.0048(12) 0.0009(10)
C6 0.0100(13) 0.0214(14) 0.0156(13) -0.0004(10) 0.0041(11) 0.0003(10)
C7 0.0166(15) 0.0216(15) 0.0265(15) 0.0025(12) 0.0100(12) 0.0008(11)
C8 0.0318(18) 0.0246(16) 0.046(2) 0.0047(14) 0.0232(16) -0.0009(13)
C9 0.0260(16) 0.0177(15) 0.0333(17) -0.0015(12) 0.0109(14) -0.0053(12)
C10 0.0277(17) 0.0261(16) 0.0311(17) 0.0065(13) 0.0122(14) 0.0048(13)
C11 0.0189(15) 0.0222(15) 0.0244(15) 0.0010(11) 0.0091(12) 0.0070(11)
C12 0.0364(19) 0.0273(17) 0.046(2) -0.0010(14) 0.0282(16) 0.0072(14)
C13 0.035(2) 0.050(2) 0.0301(18) 0.0016(15) 0.0063(15) 0.0246(16)
C14 0.0303(19) 0.0266(17) 0.051(2) -0.0103(14) 0.0220(16) -0.0001(13)
C15 0.0119(14) 0.0225(14) 0.0146(13) -0.0039(10) 0.0037(11) -0.0026(10)
C16 0.0229(16) 0.0223(15) 0.0175(14) 0.0066(11) 0.0057(12) -0.0003(11)
C17 0.0219(15) 0.0187(14) 0.0186(14) 0.0052(11) 0.0058(12) 0.0030(11)
C18 0.0173(15) 0.0279(15) 0.0162(14) 0.0058(11) 0.0103(12) 0.0018(11)
C19 0.0275(17) 0.0308(16) 0.0151(14) 0.0021(12) 0.0106(13) 0.0015(12)
C20 0.038(2) 0.0336(17) 0.0259(16) -0.0006(13) 0.0189(15) 0.0085(14)
C21 0.0238(17) 0.050(2) 0.0244(16) 0.0095(14) 0.0138(14) 0.0070(14)
C22 0.0228(17) 0.0440(19) 0.0223(15) 0.0058(13) 0.0104(13) -0.0029(13)
C23 0.0249(16) 0.0300(16) 0.0189(14) 0.0052(12) 0.0102(13) -0.0009(12)
C24 0.0324(19) 0.0355(18) 0.0376(19) -0.0064(14) 0.0150(15) -0.0114(14)
C25 0.0323(19) 0.0358(18) 0.0260(17) -0.0067(13) 0.0113(14) -0.0031(13)
C26 0.029(2) 0.085(3) 0.044(2) -0.002(2) 0.0209(17) 0.0132(19)
C27 0.0166(14) 0.0281(16) 0.0123(13) 0.0043(11) 0.0059(11) 0.0012(11)
C28 0.0200(15) 0.0301(16) 0.0199(14) 0.0018(12) 0.0080(12) -0.0004(12)
C29 0.0220(16) 0.047(2) 0.0200(15) 0.0040(13) 0.0046(13) -0.0057(14)
C30 0.0160(16) 0.055(2) 0.0295(17) 0.0096(15) 0.0086(14) 0.0060(14)
C31 0.0237(17) 0.0397(18) 0.0269(16) 0.0077(13) 0.0141(14) 0.0112(13)
C32 0.0218(16) 0.0285(16) 0.0195(14) 0.0043(12) 0.0106(12) 0.0061(12)
C33 0.0238(16) 0.0248(16) 0.0320(17) 0.0029(13) 0.0130(14) 0.0078(12)
C34 0.0265(17) 0.0326(17) 0.0332(17) 0.0133(13) 0.0141(14) 0.0088(13)
C35 0.0253(17) 0.0189(15) 0.047(2) -0.0054(13) 0.0136(15) -0.0016(12)

loop_
_atom_type_symbol
_atom_type_description
_atom_type_scat_dispersion_real
_atom_type_scat_dispersion_imag
_atom_type_scat_source
C C 0.0033 0.0016 'International Tables Vol C Tables 4.2.6.8 and 6.1.1.4'
H H 0.0000 0.0000 'International Tables Vol C Tables 4.2.6.8 and 6.1.1.4'
N N 0.0061 0.0033 'International Tables Vol C Tables 4.2.6.8 and 6.1.1.4'
O O 0.0106 0.0060 'International Tables Vol C Tables 4.2.6.8 and 6.1.1.4'
Pd Pd -0.9988 1.0072 'International Tables Vol C Tables 4.2.6.8 and 6.1.1.4'

loop_
_geom_angle_atom_site_label_1
_geom_angle_atom_site_label_2
_geom_angle_atom_site_label_3
_geom_angle
C15 Pd1 C27 99.75(11)
C15 Pd1 O1 87.55(9)
C27 Pd1 O1 171.79(9)
C15 Pd1 N3 167.49(10)
C27 Pd1 N3 81.06(10)
O1 Pd1 N3 92.63(8)
C1 O1 Pd1 122.15(16)
C15 N1 C17 110.5(2)
C15 N1 C6 126.5(2)
C17 N1 C6 122.9(2)
C15 N2 C16 111.2(2)
C15 N2 C18 125.1(2)
C16 N2 C18 123.6(2)
C34 N3 C35 109.3(2)
C34 N3 C33 109.2(2)
C35 N3 C33 109.5(2)
C34 N3 Pd1 113.42(18)
C35 N3 Pd1 112.05(17)
C33 N3 Pd1 103.25(16)
O1 C1 C6 121.7(2)
O1 C1 C2 121.3(2)
C6 C1 C2 116.9(2)
C3 C2 C1 118.6(2)
C3 C2 C7 121.0(2)
C1 C2 C7 120.4(2)
C4 C3 C2 124.1(3)
C4 C3 H3 117.9
C2 C3 H3 117.9
C5 C4 C3 116.7(2)
C5 C4 C11 121.3(2)
C3 C4 C11 121.9(2)
C4 C5 C6 121.7(2)
C4 C5 H5 119.1
C6 C5 H5 119.1
C5 C6 C1 121.9(2)
C5 C6 N1 117.6(2)
C1 C6 N1 120.4(2)
C2 C7 C9 109.0(2)
C2 C7 C8 113.0(2)
C9 C7 C8 107.4(2)
C2 C7 C10 109.5(2)
C9 C7 C10 111.1(2)
C8 C7 C10 106.9(2)
C7 C8 H8A 109.5
C7 C8 H8B 109.5
H8A C8 H8B 109.5
C7 C8 H8C 109.5
H8A C8 H8C 109.5
H8B C8 H8C 109.5
C7 C9 H9A 109.5
C7 C9 H9B 109.5
H9A C9 H9B 109.5
C7 C9 H9C 109.5
H9A C9 H9C 109.5
H9B C9 H9C 109.5
C7 C10 H10A 109.5
C7 C10 H10B 109.5
H10A C10 H10B 109.5
C7 C10 H10C 109.5
H10A C10 H10C 109.5
H10B C10 H10C 109.5
C13 C11 C12 109.0(3)
C13 C11 C14 109.6(3)
C12 C11 C14 107.3(2)
C13 C11 C4 108.0(2)
C12 C11 C4 112.2(2)
C14 C11 C4 110.7(2)
C11 C12 H12A 109.5
C11 C12 H12B 109.5
H12A C12 H12B 109.5
C11 C12 H12C 109.5
H12A C12 H12C 109.5
H12B C12 H12C 109.5
C11 C13 H13A 109.5
C11 C13 H13B 109.5
H13A C13 H13B 109.5
C11 C13 H13C 109.5
H13A C13 H13C 109.5
H13B C13 H13C 109.5
C11 C14 H14A 109.5
C11 C14 H14B 109.5
H14A C14 H14B 109.5
C11 C14 H14C 109.5
H14A C14 H14C 109.5
H14B C14 H14C 109.5
N1 C15 N2 104.0(2)
N1 C15 Pd1 123.33(19)
N2 C15 Pd1 130.7(2)
C17 C16 N2 107.0(2)
C17 C16 H16 126.5
N2 C16 H16 126.5
C16 C17 N1 107.3(2)
C16 C17 H17 126.4
N1 C17 H17 126.4
C19 C18 C23 122.3(3)
C19 C18 N2 119.3(2)
C23 C18 N2 118.5(2)
C20 C19 C18 117.2(3)
C20 C19 C25 120.8(3)
C18 C19 C25 122.0(3)
C19 C20 C21 122.5(3)
C19 C20 H20 118.7
C21 C20 H20 118.7
C22 C21 C20 118.1(3)
C22 C21 C26 121.1(3)
C20 C21 C26 120.8(3)
C21 C22 C23 122.3(3)
C21 C22 H22 118.9
C23 C22 H22 118.9
C22 C23 C18 117.3(3)
C22 C23 C24 120.5(3)
C18 C23 C24 122.2(3)
C23 C24 H24A 109.5
C23 C24 H24B 109.5
H24A C24 H24B 109.5
C23 C24 H24C 109.5
H24A C24 H24C 109.5
H24B C24 H24C 109.5
C19 C25 H25A 109.5
C19 C25 H25B 109.5
H25A C25 H25B 109.5
C19 C25 H25C 109.5
H25A C25 H25C 109.5
H25B C25 H25C 109.5
C21 C26 H26A 109.5
C21 C26 H26B 109.5
H26A C26 H26B 109.5
C21 C26 H26C 109.5
H26A C26 H26C 109.5
H26B C26 H26C 109.5
C28 C27 C32 117.1(3)
C28 C27 Pd1 129.1(2)
C32 C27 Pd1 113.4(2)
C27 C28 C29 121.1(3)
C27 C28 H28 119.5
C29 C28 H28 119.5
C30 C29 C28 120.8(3)
C30 C29 H29 119.6
C28 C29 H29 119.6
C29 C30 C31 119.2(3)
C29 C30 H30 120.4
C31 C30 H30 120.4
C32 C31 C30 120.0(3)
C32 C31 H31 120.0
C30 C31 H31 120.0
C31 C32 C27 121.8(3)
C31 C32 C33 123.0(3)
C27 C32 C33 115.3(3)
C32 C33 N3 107.9(2)
C32 C33 H33A 110.1
N3 C33 H33A 110.1
C32 C33 H33B 110.1
N3 C33 H33B 110.1
H33A C33 H33B 108.4
N3 C34 H34A 109.5
N3 C34 H34B 109.5
H34A C34 H34B 109.5
N3 C34 H34C 109.5
H34A C34 H34C 109.5
H34B C34 H34C 109.5
N3 C35 H35A 109.5
N3 C35 H35B 109.5
H35A C35 H35B 109.5
N3 C35 H35C 109.5
H35A C35 H35C 109.5
H35B C35 H35C 109.5

loop_
_geom_bond_atom_site_label_1
_geom_bond_atom_site_label_2
_geom_bond_distance
Pd1 C15 1.973(3)
Pd1 C27 1.988(3)
Pd1 O1 2.0817(19)
Pd1 N3 2.132(2)
O1 C1 1.319(3)
N1 C15 1.366(3)
N1 C17 1.394(3)
N1 C6 1.431(3)
N2 C15 1.369(3)
N2 C16 1.383(3)
N2 C18 1.441(3)
N3 C34 1.474(4)
N3 C35 1.484(4)
N3 C33 1.501(3)
C1 C6 1.419(4)
C1 C2 1.424(4)
C2 C3 1.402(4)
C2 C7 1.527(4)
C3 C4 1.391(4)
C3 H3 0.9300
C4 C5 1.382(4)
C4 C11 1.539(4)
C5 C6 1.390(4)
C5 H5 0.9300
C7 C9 1.529(4)
C7 C8 1.532(4)
C7 C10 1.541(4)
C8 H8A 0.9600
C8 H8B 0.9600
C8 H8C 0.9600
C9 H9A 0.9600
C9 H9B 0.9600
C9 H9C 0.9600
C10 H10A 0.9600
C10 H10B 0.9600
C10 H10C 0.9600
C11 C13 1.528(4)
C11 C12 1.529(4)
C11 C14 1.529(4)
C12 H12A 0.9600
C12 H12B 0.9600
C12 H12C 0.9600
C13 H13A 0.9600
C13 H13B 0.9600
C13 H13C 0.9600
C14 H14A 0.9600
C14 H14B 0.9600
C14 H14C 0.9600
C16 C17 1.338(4)
C16 H16 0.9300
C17 H17 0.9300
C18 C19 1.393(4)
C18 C23 1.397(4)
C19 C20 1.384(4)
C19 C25 1.512(4)
C20 C21 1.390(5)
C20 H20 0.9300
C21 C22 1.377(4)
C21 C26 1.510(4)
C22 C23 1.391(4)
C22 H22 0.9300
C23 C24 1.504(4)
C24 H24A 0.9600
C24 H24B 0.9600
C24 H24C 0.9600
C25 H25A 0.9600
C25 H25B 0.9600
C25 H25C 0.9600
C26 H26A 0.9600
C26 H26B 0.9600
C26 H26C 0.9600
C27 C28 1.395(4)
C27 C32 1.407(4)
C28 C29 1.396(4)
C28 H28 0.9300
C29 C30 1.378(5)
C29 H29 0.9300
C30 C31 1.391(5)
C30 H30 0.9300
C31 C32 1.386(4)
C31 H31 0.9300
C32 C33 1.499(4)
C33 H33A 0.9700
C33 H33B 0.9700
C34 H34A 0.9600
C34 H34B 0.9600
C34 H34C 0.9600
C35 H35A 0.9600
C35 H35B 0.9600
C35 H35C 0.9600

loop_
_geom_torsion_atom_site_label_1
_geom_torsion_atom_site_label_2
_geom_torsion_atom_site_label_3
_geom_torsion_atom_site_label_4
_geom_torsion
C15 Pd1 O1 C1 42.9(2)
C27 Pd1 O1 C1 -110.1(6)
N3 Pd1 O1 C1 -149.63(19)
C15 Pd1 N3 C34 -177.1(4)
C27 Pd1 N3 C34 -82.4(2)
O1 Pd1 N3 C34 92.35(19)
C15 Pd1 N3 C35 58.6(5)
C27 Pd1 N3 C35 153.4(2)
O1 Pd1 N3 C35 -31.9(2)
C15 Pd1 N3 C33 -59.1(5)
C27 Pd1 N3 C33 35.66(18)
O1 Pd1 N3 C33 -149.63(17)
Pd1 O1 C1 C6 -36.7(3)
Pd1 O1 C1 C2 145.0(2)
O1 C1 C2 C3 -180.0(2)
C6 C1 C2 C3 1.6(4)
O1 C1 C2 C7 1.4(4)
C6 C1 C2 C7 -177.1(2)
C1 C2 C3 C4 1.0(4)
C7 C2 C3 C4 179.6(2)
C2 C3 C4 C5 -2.1(4)
C2 C3 C4 C11 -178.5(2)
C3 C4 C5 C6 0.6(4)
C11 C4 C5 C6 177.0(2)
C4 C5 C6 C1 2.0(4)
C4 C5 C6 N1 -175.1(2)
O1 C1 C6 C5 178.5(2)
C2 C1 C6 C5 -3.1(4)
O1 C1 C6 N1 -4.4(4)
C2 C1 C6 N1 174.0(2)
C15 N1 C6 C5 -151.0(2)
C17 N1 C6 C5 32.8(4)
C15 N1 C6 C1 31.8(4)
C17 N1 C6 C1 -144.4(2)
C3 C2 C7 C9 -118.6(3)
C1 C2 C7 C9 60.0(3)
C3 C2 C7 C8 0.7(4)
C1 C2 C7 C8 179.3(2)
C3 C2 C7 C10 119.7(3)
C1 C2 C7 C10 -61.7(3)
C5 C4 C11 C13 -79.8(3)
C3 C4 C11 C13 96.4(3)
C5 C4 C11 C12 160.0(3)
C3 C4 C11 C12 -23.7(4)
C5 C4 C11 C14 40.2(4)
C3 C4 C11 C14 -143.6(3)
C17 N1 C15 N2 -0.4(3)
C6 N1 C15 N2 -177.0(2)
C17 N1 C15 Pd1 165.09(18)
C6 N1 C15 Pd1 -11.5(4)
C16 N2 C15 N1 0.2(3)
C18 N2 C15 N1 177.4(2)
C16 N2 C15 Pd1 -163.8(2)
C18 N2 C15 Pd1 13.4(4)
C27 Pd1 C15 N1 157.4(2)
O1 Pd1 C15 N1 -18.8(2)
N3 Pd1 C15 N1 -109.9(5)
C27 Pd1 C15 N2 -41.2(3)
O1 Pd1 C15 N2 142.6(2)
N3 Pd1 C15 N2 51.5(6)
C15 N2 C16 C17 0.0(3)
C18 N2 C16 C17 -177.2(2)
N2 C16 C17 N1 -0.3(3)
C15 N1 C17 C16 0.5(3)
C6 N1 C17 C16 177.2(2)
C15 N2 C18 C19 -67.4(3)
C16 N2 C18 C19 109.4(3)
C15 N2 C18 C23 112.1(3)
C16 N2 C18 C23 -71.1(3)
C23 C18 C19 C20 -7.0(4)
N2 C18 C19 C20 172.5(2)
C23 C18 C19 C25 172.3(3)
N2 C18 C19 C25 -8.3(4)
C18 C19 C20 C21 3.0(4)
C25 C19 C20 C21 -176.3(3)
C19 C20 C21 C22 1.8(5)
C19 C20 C21 C26 -177.7(3)
C20 C21 C22 C23 -3.0(4)
C26 C21 C22 C23 176.6(3)
C21 C22 C23 C18 -0.8(4)
C21 C22 C23 C24 -179.8(3)
C19 C18 C23 C22 5.9(4)
N2 C18 C23 C22 -173.6(2)
C19 C18 C23 C24 -175.0(3)
N2 C18 C23 C24 5.5(4)
C15 Pd1 C27 C28 -39.6(3)
O1 Pd1 C27 C28 113.0(6)
N3 Pd1 C27 C28 153.1(3)
C15 Pd1 C27 C32 148.0(2)
O1 Pd1 C27 C32 -59.5(7)
N3 Pd1 C27 C32 -19.4(2)
C32 C27 C28 C29 -2.4(4)
Pd1 C27 C28 C29 -174.6(2)
C27 C28 C29 C30 0.1(4)
C28 C29 C30 C31 1.6(4)
C29 C30 C31 C32 -0.8(4)
C30 C31 C32 C27 -1.7(4)
C30 C31 C32 C33 177.1(3)
C28 C27 C32 C31 3.2(4)
Pd1 C27 C32 C31 176.6(2)
C28 C27 C32 C33 -175.7(2)
Pd1 C27 C32 C33 -2.3(3)
C31 C32 C33 N3 -145.4(3)
C27 C32 C33 N3 33.5(3)
C34 N3 C33 C32 76.0(3)
C35 N3 C33 C32 -164.5(2)
Pd1 N3 C33 C32 -45.0(2)
